data_1508580
loop_
_publ_author_name
'Xiao, Qian'
'Ye, Shengqing'
'Wu, Jie'

_publ_section_title
;
 A silver(I)-catalyzed tandem reaction of 2-alkynylbenzaldoxime with
 alkylidenecyclopropane.
;
_journal_issue 13
_journal_name_full 'Organic letters'
_journal_page_first 3430
_journal_page_last 3433
_journal_paper_doi 10.1021/ol301393f
_journal_volume 14
_journal_year 2012
_chemical_formula_sum 'C25 H20 Br N O'
_chemical_formula_weight 430.33
_chemical_name_systematic
; 
 ? 
;
_space_group_IT_number 14
_symmetry_cell_setting monoclinic
_symmetry_space_group_name_Hall '-P 2yn'
_symmetry_space_group_name_H-M 'P 1 21/n 1'
_atom_sites_solution_hydrogens geom
_atom_sites_solution_primary direct
_atom_sites_solution_secondary difmap
_audit_creation_method SHELXL-97
_cell_angle_alpha 90.00
_cell_angle_beta 110.757(10)
_cell_angle_gamma 90.00
_cell_formula_units_Z 4
_cell_length_a 14.013(11)
_cell_length_b 9.655(8)
_cell_length_c 15.244(12)
_cell_measurement_reflns_used 857
_cell_measurement_temperature 293(2)
_cell_measurement_theta_max 23.826
_cell_measurement_theta_min 2.708
_cell_volume 1929(3)
_computing_cell_refinement 'Bruker SMART'
_computing_data_collection 'Bruker SMART'
_computing_data_reduction 'Bruker SHELXTL'
_computing_molecular_graphics 'Bruker SHELXTL'
_computing_publication_material 'Bruker SHELXTL'
_computing_structure_refinement 'SHELXL-97 (Sheldrick, 1997)'
_computing_structure_solution 'SHELXS-97 (Sheldrick, 1990)'
_diffrn_ambient_temperature 293(2)
_diffrn_measured_fraction_theta_full 0.996
_diffrn_measured_fraction_theta_max 0.996
_diffrn_measurement_device_type 'CCD area detector'
_diffrn_measurement_method 'phi and omega scans'
_diffrn_radiation_monochromator graphite
_diffrn_radiation_source 'fine-focus sealed tube'
_diffrn_radiation_type MoK\a
_diffrn_radiation_wavelength 0.71073
_diffrn_reflns_av_R_equivalents 0.1114
_diffrn_reflns_av_sigmaI/netI 0.1081
_diffrn_reflns_limit_h_max 16
_diffrn_reflns_limit_h_min -16
_diffrn_reflns_limit_k_max 10
_diffrn_reflns_limit_k_min -11
_diffrn_reflns_limit_l_max 16
_diffrn_reflns_limit_l_min -18
_diffrn_reflns_number 8017
_diffrn_reflns_theta_full 25.50
_diffrn_reflns_theta_max 25.50
_diffrn_reflns_theta_min 1.70
_exptl_absorpt_coefficient_mu 2.147
_exptl_absorpt_correction_T_max 0.8470
_exptl_absorpt_correction_T_min 0.5652
_exptl_absorpt_correction_type multi-scan
_exptl_absorpt_process_details sadabs
_exptl_crystal_colour cloroless
_exptl_crystal_density_diffrn 1.482
_exptl_crystal_density_method 'not measured'
_exptl_crystal_description block
_exptl_crystal_F_000 880
_exptl_crystal_size_max 0.30
_exptl_crystal_size_mid 0.12
_exptl_crystal_size_min 0.08
_refine_diff_density_max 0.964
_refine_diff_density_min -1.038
_refine_diff_density_rms 0.101
_refine_ls_extinction_method none
_refine_ls_goodness_of_fit_ref 0.941
_refine_ls_hydrogen_treatment constr
_refine_ls_matrix_type full
_refine_ls_number_parameters 253
_refine_ls_number_reflns 3575
_refine_ls_number_restraints 0
_refine_ls_restrained_S_all 0.941
_refine_ls_R_factor_all 0.1034
_refine_ls_R_factor_gt 0.0637
_refine_ls_shift/su_max 0.000
_refine_ls_shift/su_mean 0.000
_refine_ls_structure_factor_coef Fsqd
_refine_ls_weighting_details 'calc w=1/[\s^2^(Fo^2^)+(0.0805P)^2^+0.0000P] where P=(Fo^2^+2Fc^2^)/3'
_refine_ls_weighting_scheme calc
_refine_ls_wR_factor_gt 0.1438
_refine_ls_wR_factor_ref 0.1583
_reflns_number_gt 2104
_reflns_number_total 3575
_reflns_threshold_expression >2sigma(I)
_cod_duplicate_entry 1507865
_cod_data_source_file ol301393f_si_001.cif
_cod_data_source_block a11020c
_cod_depositor_comments
;
The following automatic conversions were performed:

'_symmetry_cell_setting' value 'Monoclinic' changed to 'monoclinic'
according to /home/saulius/struct/CIF-dictionaries/cif_core.dic
dictionary named 'cif_core.dic' version 2.4.2 from 2011-04-26.

Automatic conversion script
Id: cif_fix_values 1891 2012-01-12 08:04:46Z andrius 
;
_cod_original_cell_volume 1928(3)
_cod_original_sg_symbol_H-M P2(1)/n
_cod_database_code 1508580

loop_
_symmetry_equiv_pos_as_xyz
'x, y, z'
'-x+1/2, y+1/2, -z+1/2'
'-x, -y, -z'
'x-1/2, -y-1/2, z-1/2'

loop_
_atom_site_label
_atom_site_type_symbol
_atom_site_fract_x
_atom_site_fract_y
_atom_site_fract_z
_atom_site_U_iso_or_equiv
_atom_site_adp_type
_atom_site_occupancy
_atom_site_symmetry_multiplicity
_atom_site_calc_flag
_atom_site_refinement_flags
Br1 Br 1.12506(5) 0.44751(6) 0.16418(4) 0.0694(3) Uani 1 1 d .
C1 C 1.0690(3) 0.5468(4) 0.2420(3) 0.0386(11) Uani 1 1 d .
C2 C 0.9835(3) 0.4946(5) 0.2545(3) 0.0354(10) Uani 1 1 d .
H2A H 0.9543 0.4121 0.2260 0.042 Uiso 1 1 calc R
C3 C 0.9418(3) 0.5669(4) 0.3103(3) 0.0352(10) Uani 1 1 d .
H3A H 0.8843 0.5319 0.3195 0.042 Uiso 1 1 calc R
C4 C 0.9843(3) 0.6918(4) 0.3534(3) 0.0304(9) Uani 1 1 d .
C5 C 1.0707(3) 0.7391(4) 0.3381(3) 0.0384(11) Uani 1 1 d .
H5A H 1.1008 0.8216 0.3659 0.046 Uiso 1 1 calc R
C6 C 1.1125(3) 0.6681(5) 0.2836(3) 0.0454(12) Uani 1 1 d .
H6A H 1.1705 0.7020 0.2746 0.055 Uiso 1 1 calc R
C7 C 0.9439(3) 0.7696(4) 0.4178(3) 0.0305(10) Uani 1 1 d .
H7A H 0.9848 0.8542 0.4357 0.037 Uiso 1 1 calc R
C8 C 0.8328(3) 0.8162(4) 0.3726(3) 0.0355(10) Uani 1 1 d .
C9 C 0.7902(3) 0.9113(4) 0.4280(3) 0.0392(11) Uani 1 1 d .
H9A H 0.7481 0.9807 0.3859 0.047 Uiso 1 1 calc R
H9B H 0.8465 0.9590 0.4745 0.047 Uiso 1 1 calc R
C10 C 0.7266(3) 0.8386(4) 0.4779(3) 0.0403(11) Uani 1 1 d .
H10A H 0.6727 0.7866 0.4316 0.048 Uiso 1 1 calc R
H10B H 0.6943 0.9088 0.5035 0.048 Uiso 1 1 calc R
C11 C 0.7866(3) 0.7386(4) 0.5583(3) 0.0320(10) Uani 1 1 d .
H11A H 0.7448 0.7195 0.5966 0.038 Uiso 1 1 calc R
C12 C 0.8859(3) 0.7991(4) 0.6202(3) 0.0332(10) Uani 1 1 d .
C13 C 0.9704(3) 0.7779(4) 0.5941(3) 0.0289(9) Uani 1 1 d .
C14 C 1.0643(3) 0.8314(4) 0.6490(3) 0.0380(11) Uani 1 1 d .
H14A H 1.1211 0.8157 0.6323 0.046 Uiso 1 1 calc R
C15 C 1.0743(3) 0.9080(5) 0.7284(3) 0.0424(11) Uani 1 1 d .
H15A H 1.1375 0.9444 0.7646 0.051 Uiso 1 1 calc R
C16 C 0.9909(4) 0.9304(4) 0.7539(3) 0.0470(12) Uani 1 1 d .
H16A H 0.9973 0.9826 0.8070 0.056 Uiso 1 1 calc R
C17 C 0.8972(3) 0.8749(4) 0.7003(3) 0.0413(11) Uani 1 1 d .
H17A H 0.8411 0.8887 0.7184 0.050 Uiso 1 1 calc R
C18 C 0.9602(3) 0.6883(4) 0.5111(3) 0.0291(9) Uani 1 1 d .
H18A H 1.0254 0.6394 0.5262 0.035 Uiso 1 1 calc R
N1 N 0.8812(2) 0.5802(3) 0.4925(2) 0.0282(8) Uani 1 1 d .
C19 C 0.8045(3) 0.6028(4) 0.5156(3) 0.0308(10) Uani 1 1 d .
C20 C 0.7262(3) 0.4894(4) 0.4966(3) 0.0306(10) Uani 1 1 d .
C21 C 0.7223(3) 0.3906(4) 0.4290(3) 0.0375(10) Uani 1 1 d .
H21 H 0.7665 0.3975 0.3959 0.045 Uiso 1 1 calc R
C22 C 0.6531(4) 0.2819(5) 0.4105(3) 0.0466(12) Uani 1 1 d .
H22 H 0.6502 0.2173 0.3644 0.056 Uiso 1 1 calc R
C23 C 0.5886(4) 0.2698(5) 0.4608(3) 0.0516(13) Uani 1 1 d .
H23 H 0.5427 0.1965 0.4492 0.062 Uiso 1 1 calc R
C24 C 0.5927(4) 0.3654(5) 0.5270(4) 0.0544(13) Uani 1 1 d .
H24 H 0.5493 0.3573 0.5610 0.065 Uiso 1 1 calc R
C25 C 0.6610(3) 0.4758(5) 0.5450(3) 0.0451(12) Uani 1 1 d .
H25 H 0.6624 0.5409 0.5903 0.054 Uiso 1 1 calc R
O1 O 0.7806(2) 0.7805(3) 0.2944(2) 0.0516(9) Uani 1 1 d .

loop_
_atom_site_aniso_label
_atom_site_aniso_U_11
_atom_site_aniso_U_22
_atom_site_aniso_U_33
_atom_site_aniso_U_23
_atom_site_aniso_U_13
_atom_site_aniso_U_12
Br1 0.0864(5) 0.0608(4) 0.0885(5) -0.0092(3) 0.0649(4) 0.0035(3)
C1 0.040(2) 0.043(3) 0.041(2) 0.001(2) 0.024(2) 0.006(2)
C2 0.041(3) 0.033(2) 0.035(2) -0.001(2) 0.018(2) -0.003(2)
C3 0.028(2) 0.038(3) 0.040(2) 0.003(2) 0.013(2) -0.0060(19)
C4 0.025(2) 0.030(2) 0.035(2) 0.0044(18) 0.0084(18) 0.0000(17)
C5 0.028(2) 0.035(3) 0.055(3) -0.004(2) 0.018(2) -0.0054(19)
C6 0.036(2) 0.048(3) 0.064(3) -0.004(2) 0.033(2) -0.005(2)
C7 0.023(2) 0.029(2) 0.039(2) -0.0007(18) 0.0108(18) -0.0047(17)
C8 0.027(2) 0.030(2) 0.048(3) 0.010(2) 0.011(2) -0.0012(18)
C9 0.031(2) 0.031(3) 0.054(3) 0.006(2) 0.012(2) 0.0099(19)
C10 0.026(2) 0.039(3) 0.059(3) -0.003(2) 0.019(2) 0.0072(19)
C11 0.025(2) 0.030(2) 0.046(2) -0.0036(19) 0.0185(19) 0.0012(18)
C12 0.034(2) 0.025(2) 0.044(2) -0.0019(19) 0.017(2) 0.0015(18)
C13 0.024(2) 0.024(2) 0.038(2) 0.0039(17) 0.0109(18) 0.0025(17)
C14 0.028(2) 0.034(3) 0.046(3) 0.004(2) 0.006(2) -0.0009(19)
C15 0.036(3) 0.041(3) 0.045(3) -0.003(2) 0.008(2) -0.009(2)
C16 0.060(3) 0.035(3) 0.045(3) -0.006(2) 0.018(3) -0.006(2)
C17 0.047(3) 0.036(3) 0.048(3) -0.003(2) 0.026(2) 0.002(2)
C18 0.0184(19) 0.028(2) 0.040(2) 0.0021(18) 0.0088(18) 0.0028(16)
N1 0.0231(17) 0.0257(19) 0.0396(19) 0.0021(14) 0.0157(15) 0.0013(14)
C19 0.025(2) 0.027(2) 0.038(2) 0.0014(18) 0.0084(19) -0.0016(17)
C20 0.023(2) 0.029(2) 0.038(2) 0.0042(19) 0.0086(19) 0.0009(18)
C21 0.033(2) 0.037(3) 0.044(2) -0.002(2) 0.015(2) 0.001(2)
C22 0.053(3) 0.034(3) 0.050(3) -0.007(2) 0.014(2) -0.007(2)
C23 0.049(3) 0.041(3) 0.064(3) 0.000(2) 0.018(3) -0.017(2)
C24 0.047(3) 0.057(3) 0.068(3) -0.001(3) 0.031(3) -0.016(3)
C25 0.051(3) 0.045(3) 0.054(3) -0.009(2) 0.036(2) -0.010(2)
O1 0.0313(17) 0.071(2) 0.0469(19) -0.0029(17) 0.0064(15) 0.0034(16)

loop_
_atom_type_symbol
_atom_type_description
_atom_type_scat_dispersion_real
_atom_type_scat_dispersion_imag
_atom_type_scat_source
C C 0.0033 0.0016 'International Tables Vol C Tables 4.2.6.8 and 6.1.1.4'
H H 0.0000 0.0000 'International Tables Vol C Tables 4.2.6.8 and 6.1.1.4'
O O 0.0106 0.0060 'International Tables Vol C Tables 4.2.6.8 and 6.1.1.4'
Br Br -0.2901 2.4595 'International Tables Vol C Tables 4.2.6.8 and 6.1.1.4'
N N 0.0061 0.0033 'International Tables Vol C Tables 4.2.6.8 and 6.1.1.4'

loop_
_geom_angle_atom_site_label_1
_geom_angle_atom_site_label_2
_geom_angle_atom_site_label_3
_geom_angle
C6 C1 C2 121.1(4)
C6 C1 Br1 120.5(3)
C2 C1 Br1 118.4(3)
C1 C2 C3 118.7(4)
C1 C2 H2A 120.7
C3 C2 H2A 120.7
C2 C3 C4 121.5(4)
C2 C3 H3A 119.2
C4 C3 H3A 119.2
C5 C4 C3 117.0(4)
C5 C4 C7 120.0(4)
C3 C4 C7 122.9(4)
C6 C5 C4 121.8(4)
C6 C5 H5A 119.1
C4 C5 H5A 119.1
C5 C6 C1 119.8(4)
C5 C6 H6A 120.1
C1 C6 H6A 120.1
C4 C7 C8 114.4(3)
C4 C7 C18 112.1(3)
C8 C7 C18 110.7(3)
C4 C7 H7A 106.3
C8 C7 H7A 106.3
C18 C7 H7A 106.3
O1 C8 C9 120.4(4)
O1 C8 C7 121.7(4)
C9 C8 C7 117.9(4)
C8 C9 C10 114.5(3)
C8 C9 H9A 108.6
C10 C9 H9A 108.6
C8 C9 H9B 108.6
C10 C9 H9B 108.6
H9A C9 H9B 107.6
C9 C10 C11 115.4(3)
C9 C10 H10A 108.4
C11 C10 H10A 108.4
C9 C10 H10B 108.4
C11 C10 H10B 108.4
H10A C10 H10B 107.5
C12 C11 C19 110.4(3)
C12 C11 C10 112.2(3)
C19 C11 C10 108.8(3)
C12 C11 H11A 108.5
C19 C11 H11A 108.5
C10 C11 H11A 108.5
C17 C12 C13 119.2(4)
C17 C12 C11 123.5(4)
C13 C12 C11 117.3(4)
C14 C13 C12 119.6(4)
C14 C13 C18 120.8(4)
C12 C13 C18 119.4(3)
C15 C14 C13 120.6(4)
C15 C14 H14A 119.7
C13 C14 H14A 119.7
C16 C15 C14 119.9(4)
C16 C15 H15A 120.0
C14 C15 H15A 120.0
C15 C16 C17 119.8(4)
C15 C16 H16A 120.1
C17 C16 H16A 120.1
C12 C17 C16 120.8(4)
C12 C17 H17A 119.6
C16 C17 H17A 119.6
N1 C18 C13 114.3(3)
N1 C18 C7 108.8(3)
C13 C18 C7 114.7(3)
N1 C18 H18A 106.1
C13 C18 H18A 106.1
C7 C18 H18A 106.1
C19 N1 C18 118.7(3)
N1 C19 C20 117.1(4)
N1 C19 C11 123.6(4)
C20 C19 C11 119.3(4)
C25 C20 C21 118.3(4)
C25 C20 C19 123.2(4)
C21 C20 C19 118.4(4)
C22 C21 C20 120.7(4)
C22 C21 H21 119.7
C20 C21 H21 119.7
C23 C22 C21 119.9(4)
C23 C22 H22 120.1
C21 C22 H22 120.1
C24 C23 C22 119.5(5)
C24 C23 H23 120.2
C22 C23 H23 120.2
C23 C24 C25 120.8(5)
C23 C24 H24 119.6
C25 C24 H24 119.6
C20 C25 C24 120.8(4)
C20 C25 H25 119.6
C24 C25 H25 119.6

loop_
_geom_bond_atom_site_label_1
_geom_bond_atom_site_label_2
_geom_bond_distance
Br1 C1 1.898(4)
C1 C6 1.368(6)
C1 C2 1.375(6)
C2 C3 1.379(6)
C2 H2A 0.9300
C3 C4 1.401(5)
C3 H3A 0.9300
C4 C5 1.389(6)
C4 C7 1.497(6)
C5 C6 1.360(6)
C5 H5A 0.9300
C6 H6A 0.9300
C7 C8 1.530(6)
C7 C18 1.568(5)
C7 H7A 0.9800
C8 O1 1.207(5)
C8 C9 1.506(6)
C9 C10 1.532(6)
C9 H9A 0.9700
C9 H9B 0.9700
C10 C11 1.554(6)
C10 H10A 0.9700
C10 H10B 0.9700
C11 C12 1.496(5)
C11 C19 1.524(6)
C11 H11A 0.9800
C12 C17 1.384(6)
C12 C13 1.392(6)
C13 C14 1.384(5)
C13 C18 1.497(6)
C14 C15 1.383(6)
C14 H14A 0.9300
C15 C16 1.373(7)
C15 H15A 0.9300
C16 C17 1.385(6)
C16 H16A 0.9300
C17 H17A 0.9300
C18 N1 1.475(5)
C18 H18A 0.9800
N1 C19 1.263(5)
C19 C20 1.503(6)
C20 C25 1.368(6)
C20 C21 1.391(6)
C21 C22 1.388(6)
C21 H21 0.9300
C22 C23 1.382(7)
C22 H22 0.9300
C23 C24 1.355(7)
C23 H23 0.9300
C24 C25 1.393(6)
C24 H24 0.9300
C25 H25 0.9300
